data_1100833
loop_
_publ_author_name
'Schuster, Oliver'
'Schmidbaur, Hubert'

_publ_section_title
;
 Preparative Routes to the First Tri- and Tetra(alkynyl)gold(III)
 Compounds:&#x2009; (L)Au(C&#x22EE;CR) <sub>3</sub> and [ER <sub>4</sub> ]
 <sup>+</sup> [Au(C&#x22EE;CR) <sub>4</sub> ] <sup>-</sup>
;
_journal_issue 10
_journal_name_full Organometallics
_journal_page_first 2289
_journal_page_last 2296
_journal_paper_doi 10.1021/om050038q
_journal_volume 24
_journal_year 2005
_chemical_formula_sum 'C36 H28 Au Cl2 P'
_chemical_formula_weight 759.42
_space_group_IT_number 2
_symmetry_cell_setting triclinic
_symmetry_space_group_name_Hall '-P 1'
_symmetry_space_group_name_H-M 'P -1'
_atom_sites_solution_hydrogens geom
_atom_sites_solution_primary direct
_atom_sites_solution_secondary difmap
_cell_angle_alpha 83.782(5)
_cell_angle_beta 79.915(5)
_cell_angle_gamma 78.659(2)
_cell_formula_units_Z 2
_cell_length_a 8.9539(5)
_cell_length_b 12.9892(8)
_cell_length_c 15.4944(11)
_cell_measurement_reflns_used ?
_cell_measurement_temperature 143(2)
_cell_measurement_theta_max ?
_cell_measurement_theta_min ?
_cell_volume 1734.47(19)
_diffrn_ambient_temperature 143(2)
_diffrn_detector_area_resol_mean ?
_diffrn_measurement_device_type 'NONIUS DIP 2020'
_diffrn_measurement_method phi-rotation
_diffrn_radiation_monochromator graphite
_diffrn_radiation_source 'fine-focus sealed tube'
_diffrn_radiation_type MoK\a
_diffrn_radiation_wavelength 0.71073
_diffrn_reflns_av_R_equivalents 0.076
_diffrn_reflns_av_sigmaI/netI 0.0611
_diffrn_reflns_limit_h_max 10
_diffrn_reflns_limit_h_min -10
_diffrn_reflns_limit_k_max 14
_diffrn_reflns_limit_k_min -14
_diffrn_reflns_limit_l_max 18
_diffrn_reflns_limit_l_min -18
_diffrn_reflns_number 69364
_diffrn_reflns_theta_max 25.27
_diffrn_reflns_theta_min 2.51
_diffrn_standards_decay_% ?
_diffrn_standards_interval_count ?
_diffrn_standards_interval_time ?
_diffrn_standards_number ?
_exptl_absorpt_coefficient_mu 4.462
_exptl_absorpt_correction_T_max 0.720
_exptl_absorpt_correction_T_min 0.269
_exptl_absorpt_correction_type refdelf
_exptl_absorpt_process_details
;
Platon Delabs
(See: Walker, N. & Stuart, D. (1983) Acta Cryst. A39, 158-166)
;
_exptl_crystal_colour colourless
_exptl_crystal_density_diffrn 1.454
_exptl_crystal_density_meas ?
_exptl_crystal_density_method 'not measured'
_exptl_crystal_description plate
_exptl_crystal_F_000 744
_exptl_crystal_size_max 0.10
_exptl_crystal_size_mid 0.10
_exptl_crystal_size_min 0.05
_refine_ls_extinction_coef ?
_refine_ls_extinction_method none
_refine_ls_goodness_of_fit_ref 1.182
_refine_ls_hydrogen_treatment riding
_refine_ls_matrix_type full
_refine_ls_number_parameters 373
_refine_ls_number_reflns 5443
_refine_ls_number_restraints 0
_refine_ls_restrained_S_all 1.182
_refine_ls_R_factor_all 0.0719
_refine_ls_R_factor_gt 0.0597
_refine_ls_shift/su_max 0.001
_refine_ls_shift/su_mean 0.000
_refine_ls_structure_factor_coef Fsqd
_refine_ls_weighting_details 'calc w=1/[\s^2^(Fo^2^)+(0.0716P)^2^+1.9151P] where P=(Fo^2^+2Fc^2^)/3'
_refine_ls_weighting_scheme calc
_refine_ls_wR_factor_gt 0.1361
_refine_ls_wR_factor_ref 0.1434
_reflns_number_gt 4711
_reflns_number_total 5443
_reflns_threshold_expression >2sigma(I)
_cod_original_sg_symbol_H-M P-1
_cod_database_code 1100833

loop_
_symmetry_equiv_pos_as_xyz
'x, y, z'
'-x, -y, -z'

loop_
_atom_site_label
_atom_site_type_symbol
_atom_site_fract_x
_atom_site_fract_y
_atom_site_fract_z
_atom_site_U_iso_or_equiv
_atom_site_adp_type
_atom_site_occupancy
_atom_site_symmetry_multiplicity
_atom_site_calc_flag
_atom_site_refinement_flags
_atom_site_disorder_assembly
_atom_site_disorder_group
Au1 Au 0.67197(4) 0.90662(3) 0.53982(3) 0.04972(16) Uani 1 1 d . . .
P1 P 0.8842(3) 0.7816(2) 0.37459(18) 0.0550(6) Uani 1 1 d . . .
C31 C 0.7240(11) 1.0552(8) 0.4811(7) 0.055(2) Uani 1 1 d . . .
C3 C 0.9533(13) 0.6576(8) 0.4427(8) 0.067(3) Uani 1 1 d . . .
H4A H 0.8851 0.6069 0.4432 0.100 Uiso 1 1 calc R . .
H4B H 0.9521 0.6745 0.5029 0.100 Uiso 1 1 calc R . .
H4C H 1.0587 0.6269 0.4172 0.100 Uiso 1 1 calc R . .
C21 C 0.6410(11) 0.7514(8) 0.5929(7) 0.057(2) Uani 1 1 d . . .
C12 C 0.6409(12) 0.9923(7) 0.7328(7) 0.054(2) Uani 1 1 d . . .
C2 C 1.0159(13) 0.8767(8) 0.3629(8) 0.064(3) Uani 1 1 d . . .
H9A H 1.1170 0.8459 0.3317 0.096 Uiso 1 1 calc R . .
H9B H 1.0271 0.8938 0.4213 0.096 Uiso 1 1 calc R . .
H9C H 0.9736 0.9411 0.3295 0.096 Uiso 1 1 calc R . .
C11 C 0.6474(12) 0.9644(8) 0.6609(8) 0.060(3) Uani 1 1 d . . .
C22 C 0.6360(12) 0.6556(8) 0.6212(7) 0.059(3) Uani 1 1 d . . .
C32 C 0.7696(12) 1.1373(7) 0.4423(7) 0.053(2) Uani 1 1 d . . .
C34 C 0.7437(12) 1.3390(7) 0.3888(7) 0.058(2) Uani 1 1 d . . .
H003 H 0.6411 1.3515 0.4195 0.070 Uiso 1 1 calc R . .
C42 C 0.8762(13) 0.7111(9) 0.2001(8) 0.067(3) Uani 1 1 d . . .
C43 C 0.8639(14) 0.6753(8) 0.1165(7) 0.063(3) Uani 1 1 d . . .
C33 C 0.8315(11) 1.2307(7) 0.3920(7) 0.052(2) Uani 1 1 d . . .
C23 C 0.6333(12) 0.5377(8) 0.6526(8) 0.064(3) Uani 1 1 d . . .
C38 C 0.9803(12) 1.2140(8) 0.3470(7) 0.060(3) Uani 1 1 d . . .
H008 H 1.0407 1.1451 0.3472 0.072 Uiso 1 1 calc R . .
C36 C 0.9540(13) 1.4095(8) 0.2941(8) 0.065(3) Uani 1 1 d . . .
H009 H 0.9970 1.4645 0.2592 0.078 Uiso 1 1 calc R . .
C37 C 1.0441(13) 1.3016(8) 0.2994(8) 0.066(3) Uani 1 1 d . . .
H010 H 1.1480 1.2892 0.2704 0.079 Uiso 1 1 calc R . .
C41 C 0.8873(13) 0.7392(8) 0.2724(7) 0.062(3) Uani 1 1 d . . .
C24 C 0.6223(13) 0.4614(8) 0.5915(9) 0.072(3) Uani 1 1 d . . .
H012 H 0.6213 0.4859 0.5315 0.086 Uiso 1 1 calc R . .
C46 C 0.8377(18) 0.6091(11) -0.0465(9) 0.092(4) Uani 1 1 d . . .
H013 H 0.8334 0.5862 -0.1020 0.110 Uiso 1 1 calc R . .
C35 C 0.8065(13) 1.4293(8) 0.3404(8) 0.068(3) Uani 1 1 d . . .
H014 H 0.7474 1.4986 0.3411 0.081 Uiso 1 1 calc R . .
C18 C 0.5122(16) 1.0971(9) 0.8624(8) 0.074(3) Uani 1 1 d . . .
H015 H 0.4216 1.1165 0.8360 0.089 Uiso 1 1 calc R . .
C13 C 0.6423(13) 1.0278(8) 0.8175(8) 0.063(3) Uani 1 1 d . . .
C44 C 0.7705(16) 0.5962(10) 0.1142(8) 0.079(3) Uani 1 1 d . . .
H017 H 0.7184 0.5670 0.1671 0.094 Uiso 1 1 calc R . .
C14 C 0.7758(17) 0.9998(11) 0.8571(8) 0.083(4) Uani 1 1 d . . .
H018 H 0.8646 0.9541 0.8309 0.100 Uiso 1 1 calc R . .
C48 C 0.9413(16) 0.7218(10) 0.0387(8) 0.083(4) Uani 1 1 d . . .
H019 H 1.0028 0.7730 0.0409 0.100 Uiso 1 1 calc R . .
C28 C 0.6381(15) 0.4973(11) 0.7387(9) 0.085(4) Uani 1 1 d . . .
H020 H 0.6466 0.5415 0.7820 0.102 Uiso 1 1 calc R . .
C45 C 0.7582(19) 0.5630(12) 0.0314(10) 0.095(4) Uani 1 1 d . . .
H021 H 0.6982 0.5112 0.0282 0.113 Uiso 1 1 calc R . .
C25 C 0.6128(16) 0.3498(10) 0.6161(11) 0.090(4) Uani 1 1 d . . .
H022 H 0.6045 0.3051 0.5732 0.108 Uiso 1 1 calc R . .
C17 C 0.512(2) 1.1369(11) 0.9415(8) 0.088(4) Uani 1 1 d . . .
H023 H 0.4233 1.1810 0.9695 0.105 Uiso 1 1 calc R . .
C27 C 0.6296(18) 0.3812(14) 0.7638(11) 0.106(5) Uani 1 1 d . . .
H024 H 0.6333 0.3541 0.8230 0.127 Uiso 1 1 calc R . .
C26 C 0.6161(16) 0.3120(12) 0.7006(13) 0.099(5) Uani 1 1 d . . .
H025 H 0.6095 0.2404 0.7180 0.119 Uiso 1 1 calc R . .
C47 C 0.9230(18) 0.6888(12) -0.0419(9) 0.092(4) Uani 1 1 d . . .
H026 H 0.9696 0.7211 -0.0951 0.111 Uiso 1 1 calc R . .
C15 C 0.772(2) 1.0431(14) 0.9383(10) 0.106(5) Uani 1 1 d . . .
H027 H 0.8601 1.0253 0.9667 0.127 Uiso 1 1 calc R . .
C16 C 0.642(3) 1.1111(14) 0.9778(10) 0.112(6) Uani 1 1 d . . .
H028 H 0.6458 1.1394 1.0312 0.134 Uiso 1 1 calc R . .
C1 C 0.6929(11) 0.8462(8) 0.4153(7) 0.056(2) Uani 1 1 d . . .
H02A H 0.6218 0.7956 0.4200 0.067 Uiso 1 1 calc R . .
H02B H 0.6604 0.9049 0.3723 0.067 Uiso 1 1 calc R . .
C99 C 0.6452(15) 1.1715(11) 0.2252(8) 0.081(3) Uani 1 1 d . . .
Cl2 Cl 0.7943(4) 1.0559(3) 0.1961(2) 0.0955(10) Uani 1 1 d . A .
Cl1 Cl 0.6845(6) 1.2929(3) 0.1623(3) 0.091(2) Uani 0.814(13) 1 d P A 1
Cl3 Cl 0.542(5) 1.266(3) 0.141(2) 0.18(2) Uani 0.186(13) 1 d P A 2

loop_
_atom_site_aniso_label
_atom_site_aniso_U_11
_atom_site_aniso_U_22
_atom_site_aniso_U_33
_atom_site_aniso_U_23
_atom_site_aniso_U_13
_atom_site_aniso_U_12
Au1 0.0509(2) 0.0481(2) 0.0517(2) -0.00066(14) -0.01571(15) -0.00766(14)
P1 0.0578(15) 0.0557(14) 0.0541(16) -0.0038(11) -0.0177(12) -0.0090(11)
C31 0.055(6) 0.067(6) 0.048(6) -0.017(5) -0.026(4) 0.000(5)
C3 0.065(7) 0.067(6) 0.069(7) 0.003(5) -0.027(5) -0.005(5)
C21 0.048(5) 0.071(7) 0.053(6) -0.011(5) -0.015(4) -0.004(5)
C12 0.060(6) 0.056(5) 0.050(6) -0.003(4) -0.016(5) -0.013(4)
C2 0.060(6) 0.063(6) 0.067(7) 0.000(5) -0.009(5) -0.010(5)
C11 0.050(6) 0.060(6) 0.069(8) 0.002(5) -0.021(5) -0.008(4)
C22 0.052(6) 0.060(6) 0.065(7) 0.006(5) -0.017(5) -0.014(5)
C32 0.061(6) 0.043(5) 0.060(6) 0.010(4) -0.028(5) -0.014(4)
C34 0.059(6) 0.052(5) 0.065(7) -0.011(4) -0.014(5) -0.008(4)
C42 0.058(6) 0.068(7) 0.069(8) 0.004(5) -0.008(5) -0.004(5)
C43 0.083(8) 0.068(6) 0.040(6) -0.005(4) -0.017(5) -0.015(5)
C33 0.049(5) 0.053(5) 0.060(6) 0.000(4) -0.020(4) -0.016(4)
C23 0.048(6) 0.057(6) 0.083(8) 0.010(5) -0.012(5) -0.008(5)
C38 0.055(6) 0.062(6) 0.062(7) 0.008(5) -0.022(5) -0.001(5)
C36 0.067(7) 0.060(6) 0.069(7) 0.008(5) -0.018(6) -0.015(5)
C37 0.059(6) 0.067(6) 0.074(8) -0.007(5) -0.015(5) -0.012(5)
C41 0.067(7) 0.066(6) 0.056(7) -0.003(5) -0.021(5) -0.010(5)
C24 0.059(7) 0.060(6) 0.095(9) -0.004(6) -0.008(6) -0.013(5)
C46 0.114(12) 0.107(10) 0.055(8) -0.018(7) -0.017(8) -0.013(9)
C35 0.065(7) 0.047(5) 0.093(9) 0.005(5) -0.025(6) -0.010(5)
C18 0.089(9) 0.070(7) 0.059(7) 0.003(5) -0.007(6) -0.012(6)
C13 0.072(7) 0.056(6) 0.065(7) 0.009(5) -0.018(5) -0.022(5)
C44 0.084(9) 0.092(8) 0.063(8) -0.004(6) -0.018(6) -0.022(7)
C14 0.091(9) 0.101(9) 0.064(8) 0.004(6) -0.028(7) -0.024(7)
C48 0.093(9) 0.092(9) 0.062(8) -0.008(6) 0.005(7) -0.024(7)
C28 0.079(8) 0.091(9) 0.072(8) 0.027(7) -0.006(6) -0.010(7)
C45 0.109(11) 0.098(10) 0.082(11) -0.022(8) -0.026(9) -0.015(8)
C25 0.077(9) 0.068(8) 0.112(12) -0.001(7) 0.009(8) -0.011(6)
C17 0.126(12) 0.098(9) 0.042(7) -0.013(6) -0.019(7) -0.022(8)
C27 0.088(10) 0.122(12) 0.088(11) 0.034(10) -0.002(8) -0.004(9)
C26 0.074(9) 0.081(9) 0.125(14) 0.007(9) 0.008(9) -0.002(7)
C47 0.103(11) 0.121(11) 0.057(8) -0.010(7) -0.010(7) -0.030(9)
C15 0.131(14) 0.137(13) 0.072(10) 0.022(9) -0.054(10) -0.058(11)
C16 0.174(19) 0.115(12) 0.058(9) -0.013(8) -0.018(11) -0.048(12)
C1 0.049(5) 0.056(5) 0.063(7) 0.002(4) -0.020(5) -0.005(4)
C99 0.078(8) 0.105(9) 0.064(8) -0.001(6) -0.017(6) -0.027(7)
Cl2 0.087(2) 0.126(3) 0.073(2) -0.0063(19) -0.0282(17) -0.007(2)
Cl1 0.117(4) 0.078(3) 0.081(3) -0.0102(19) 0.001(3) -0.036(2)
Cl3 0.21(4) 0.19(3) 0.12(2) -0.07(2) -0.10(2) 0.10(3)

loop_
_atom_type_symbol
_atom_type_description
_atom_type_scat_dispersion_real
_atom_type_scat_dispersion_imag
_atom_type_scat_source
C C 0.0033 0.0016 'International Tables Vol C Tables 4.2.6.8 and 6.1.1.4'
P P 0.1023 0.0942 'International Tables Vol C Tables 4.2.6.8 and 6.1.1.4'
Cl Cl 0.1484 0.1585 'International Tables Vol C Tables 4.2.6.8 and 6.1.1.4'
H H 0.0000 0.0000 'International Tables Vol C Tables 4.2.6.8 and 6.1.1.4'
Au Au -2.0133 8.8022 'International Tables Vol C Tables 4.2.6.8 and 6.1.1.4'
